data_7153233
loop_
_publ_author_name
'Dobbs, Adrian P.'
'Guesn\'e, Sebastien J J'
'Parker, Robert J.'
'Skidmore, John'
'Stephenson, Richard A.'
'Hursthouse, Mike B.'

_publ_section_title
;
 A detailed investigation of the aza-Prins reaction.
;
_journal_issue 5
_journal_name_full 'Organic &amp; biomolecular chemistry'
_journal_page_first 1064
_journal_page_last 1080
_journal_paper_doi 10.1039/b915797b
_journal_volume 8
_journal_year 2010
_chemical_formula_sum 'C19 H28 Cl N O2 S'
_chemical_formula_weight 369.93
_chemical_name_systematic
;
?
;
_space_group_IT_number 19
_symmetry_cell_setting orthorhombic
_symmetry_space_group_name_Hall 'P 2ac 2ab'
_symmetry_space_group_name_H-M 'P 21 21 21'
_atom_sites_solution_hydrogens geom
_atom_sites_solution_primary direct
_atom_sites_solution_secondary difmap
_audit_creation_method SHELXL-97
_cell_angle_alpha 90.00
_cell_angle_beta 90.00
_cell_angle_gamma 90.00
_cell_formula_units_Z 4
_cell_length_a 9.5924(3)
_cell_length_b 12.9905(3)
_cell_length_c 15.0218(4)
_cell_measurement_reflns_used 2442
_cell_measurement_temperature 120(2)
_cell_measurement_theta_max 27.48
_cell_measurement_theta_min 2.91
_cell_volume 1871.87(9)
_computing_cell_refinement 'DENZO (Otwinowski & Minor, 1997) & COLLECT (Hooft, R.W.W., 1998)'
_computing_data_collection 'COLLECT (Hooft, R.W.W., 1998)'
_computing_data_reduction 'DENZO (Otwinowski & Minor, 1997) & COLLECT (Hooft, R.W.W., 1998)'
_computing_structure_refinement 'SHELXL-97 (Sheldrick, 1997)'
_computing_structure_solution 'SHELXS-97 (Sheldrick, 1990)'
_diffrn_ambient_temperature 120(2)
_diffrn_detector_area_resol_mean 9.091
_diffrn_measured_fraction_theta_full 0.998
_diffrn_measured_fraction_theta_max 0.998
_diffrn_measurement_device_type 'Bruker-Nonius 95mm CCD camera on \k-goniostat'
_diffrn_measurement_method '\f & \w scans'
_diffrn_radiation_monochromator graphite
_diffrn_radiation_source 'Bruker-Nonius FR591 rotating anode'
_diffrn_radiation_type MoK\a
_diffrn_radiation_wavelength 0.71073
_diffrn_reflns_av_R_equivalents 0.0484
_diffrn_reflns_av_sigmaI/netI 0.0514
_diffrn_reflns_limit_h_max 12
_diffrn_reflns_limit_h_min -10
_diffrn_reflns_limit_k_max 16
_diffrn_reflns_limit_k_min -16
_diffrn_reflns_limit_l_max 19
_diffrn_reflns_limit_l_min -19
_diffrn_reflns_number 16779
_diffrn_reflns_theta_full 27.50
_diffrn_reflns_theta_max 27.50
_diffrn_reflns_theta_min 2.97
_exptl_absorpt_coefficient_mu 0.327
_exptl_absorpt_correction_T_max 0.9743
_exptl_absorpt_correction_T_min 0.8483
_exptl_absorpt_correction_type multi-scan
_exptl_absorpt_process_details 'SADABS V2.10 (Sheldrick, G.M., 2003)'
_exptl_crystal_colour colourless
_exptl_crystal_density_diffrn 1.313
_exptl_crystal_density_method 'not measured'
_exptl_crystal_description slab
_exptl_crystal_F_000 792
_exptl_crystal_size_max 0.52
_exptl_crystal_size_mid 0.42
_exptl_crystal_size_min 0.08
_refine_diff_density_max 0.247
_refine_diff_density_min -0.372
_refine_diff_density_rms 0.056
_refine_ls_abs_structure_details 'Flack H D (1983), Acta Cryst. A39, 876-881'
_refine_ls_abs_structure_Flack 0.24(6)
_refine_ls_extinction_method none
_refine_ls_goodness_of_fit_ref 1.038
_refine_ls_hydrogen_treatment constr
_refine_ls_matrix_type full
_refine_ls_number_parameters 220
_refine_ls_number_reflns 4283
_refine_ls_number_restraints 0
_refine_ls_restrained_S_all 1.038
_refine_ls_R_factor_all 0.0516
_refine_ls_R_factor_gt 0.0376
_refine_ls_shift/su_max 0.000
_refine_ls_shift/su_mean 0.000
_refine_ls_structure_factor_coef Fsqd
_refine_ls_weighting_details 'calc w=1/[\s^2^(Fo^2^)+(0.0424P)^2^+0.3456P] where P=(Fo^2^+2Fc^2^)/3'
_refine_ls_weighting_scheme calc
_refine_ls_wR_factor_gt 0.0826
_refine_ls_wR_factor_ref 0.0886
_reflns_number_gt 3656
_reflns_number_total 4283
_reflns_threshold_expression >2sigma(I)
_cod_data_source_file b915797b.txt
_cod_data_source_block 2006src1366
_cod_original_sg_symbol_H-M 'P 21 21 21 '
_cod_database_code 7153233

loop_
_symmetry_equiv_pos_as_xyz
'x, y, z'
'-x+1/2, -y, z+1/2'
'-x, y+1/2, -z+1/2'
'x+1/2, -y+1/2, -z'

loop_
_atom_site_label
_atom_site_type_symbol
_atom_site_fract_x
_atom_site_fract_y
_atom_site_fract_z
_atom_site_U_iso_or_equiv
_atom_site_adp_type
_atom_site_occupancy
_atom_site_symmetry_multiplicity
_atom_site_calc_flag
_atom_site_refinement_flags
S1 S 0.24973(6) 0.50840(3) 0.31560(3) 0.01630(11) Uani 1 1 d .
Cl1 Cl 0.42172(6) 0.23950(4) 0.50857(4) 0.02927(15) Uani 1 1 d .
O1 O 0.12095(16) 0.55137(11) 0.28549(10) 0.0230(4) Uani 1 1 d .
O2 O 0.37945(16) 0.55032(11) 0.28526(10) 0.0211(3) Uani 1 1 d .
N1 N 0.2483(2) 0.51776(11) 0.42324(10) 0.0165(3) Uani 1 1 d .
C1 C 0.3683(2) 0.47301(15) 0.47363(14) 0.0165(4) Uani 1 1 d .
H1 H 0.4111 0.4173 0.4367 0.020 Uiso 1 1 calc R
C2 C 0.2994(2) 0.42342(15) 0.55544(14) 0.0171(4) Uani 1 1 d .
H2 H 0.3588 0.4352 0.6092 0.021 Uiso 1 1 calc R
C3 C 0.1617(2) 0.48249(16) 0.56540(15) 0.0210(5) Uani 1 1 d .
H3A H 0.0922 0.4414 0.5987 0.025 Uiso 1 1 calc R
H3B H 0.1763 0.5488 0.5965 0.025 Uiso 1 1 calc R
C4 C 0.1154(2) 0.49958(16) 0.46973(14) 0.0182(4) Uani 1 1 d .
H4A H 0.0671 0.4382 0.4458 0.022 Uiso 1 1 calc R
H4B H 0.0529 0.5600 0.4649 0.022 Uiso 1 1 calc R
C5 C 0.2685(2) 0.30806(14) 0.54574(13) 0.0172(4) Uani 1 1 d .
H5 H 0.1934 0.2991 0.5002 0.021 Uiso 1 1 calc R
C6 C 0.2208(2) 0.25874(16) 0.63168(14) 0.0243(5) Uani 1 1 d .
H6A H 0.2936 0.2666 0.6770 0.036 Uiso 1 1 calc R
H6B H 0.2030 0.1854 0.6216 0.036 Uiso 1 1 calc R
H6C H 0.1351 0.2923 0.6521 0.036 Uiso 1 1 calc R
C7 C 0.4798(2) 0.55424(14) 0.49281(15) 0.0190(4) Uani 1 1 d .
H7 H 0.5058 0.5853 0.4342 0.023 Uiso 1 1 calc R
C8 C 0.4311(2) 0.64272(15) 0.55228(15) 0.0244(5) Uani 1 1 d .
H8A H 0.3482 0.6758 0.5254 0.029 Uiso 1 1 calc R
H8B H 0.4040 0.6153 0.6113 0.029 Uiso 1 1 calc R
C9 C 0.5463(2) 0.72243(17) 0.56372(16) 0.0307(5) Uani 1 1 d .
H9A H 0.5678 0.7539 0.5053 0.037 Uiso 1 1 calc R
H9B H 0.5135 0.7777 0.6040 0.037 Uiso 1 1 calc R
C10 C 0.6774(3) 0.67436(19) 0.60180(17) 0.0331(6) Uani 1 1 d .
H10A H 0.6583 0.6491 0.6628 0.040 Uiso 1 1 calc R
H10B H 0.7515 0.7272 0.6056 0.040 Uiso 1 1 calc R
C11 C 0.7278(3) 0.58512(18) 0.54415(17) 0.0329(6) Uani 1 1 d .
H11A H 0.8087 0.5517 0.5731 0.039 Uiso 1 1 calc R
H11B H 0.7586 0.6118 0.4856 0.039 Uiso 1 1 calc R
C12 C 0.6118(2) 0.50569(17) 0.53046(16) 0.0253(5) Uani 1 1 d .
H12A H 0.6450 0.4516 0.4892 0.030 Uiso 1 1 calc R
H12B H 0.5899 0.4726 0.5881 0.030 Uiso 1 1 calc R
C13 C 0.2508(2) 0.37675(13) 0.28725(12) 0.0156(4) Uani 1 1 d .
C14 C 0.3733(2) 0.32984(16) 0.26119(14) 0.0193(5) Uani 1 1 d .
H14 H 0.4571 0.3685 0.2579 0.023 Uiso 1 1 calc R
C15 C 0.3734(2) 0.22669(17) 0.23996(14) 0.0223(5) Uani 1 1 d .
H15 H 0.4577 0.1948 0.2215 0.027 Uiso 1 1 calc R
C16 C 0.2518(3) 0.16858(14) 0.24519(13) 0.0208(4) Uani 1 1 d .
C17 C 0.1299(2) 0.21695(16) 0.27172(14) 0.0211(5) Uani 1 1 d .
H17 H 0.0463 0.1781 0.2759 0.025 Uiso 1 1 calc R
C18 C 0.1278(2) 0.32094(16) 0.29227(13) 0.0186(4) Uani 1 1 d .
H18 H 0.0433 0.3535 0.3095 0.022 Uiso 1 1 calc R
C19 C 0.2524(3) 0.05544(14) 0.22221(16) 0.0280(5) Uani 1 1 d .
H19A H 0.2937 0.0164 0.2714 0.042 Uiso 1 1 calc R
H19B H 0.3072 0.0445 0.1680 0.042 Uiso 1 1 calc R
H19C H 0.1565 0.0320 0.2124 0.042 Uiso 1 1 calc R

loop_
_atom_site_aniso_label
_atom_site_aniso_U_11
_atom_site_aniso_U_22
_atom_site_aniso_U_33
_atom_site_aniso_U_23
_atom_site_aniso_U_13
_atom_site_aniso_U_12
S1 0.0216(2) 0.0151(2) 0.0122(2) 0.00195(18) 0.0000(2) -0.0003(2)
Cl1 0.0276(3) 0.0232(3) 0.0370(3) 0.0062(2) 0.0070(3) 0.0097(2)
O1 0.0275(8) 0.0217(7) 0.0196(8) 0.0035(7) -0.0031(7) 0.0049(7)
O2 0.0255(8) 0.0213(7) 0.0165(8) 0.0033(6) 0.0027(7) -0.0066(7)
N1 0.0206(8) 0.0178(7) 0.0110(8) -0.0001(6) -0.0004(8) 0.0014(8)
C1 0.0203(10) 0.0167(9) 0.0124(10) 0.0000(8) -0.0001(8) 0.0016(8)
C2 0.0201(10) 0.0188(10) 0.0125(10) -0.0011(9) -0.0002(8) -0.0023(8)
C3 0.0260(11) 0.0212(10) 0.0156(10) -0.0012(9) 0.0048(9) 0.0005(9)
C4 0.0201(10) 0.0187(10) 0.0158(10) 0.0029(8) 0.0030(8) 0.0022(9)
C5 0.0151(10) 0.0185(9) 0.0181(10) 0.0004(8) -0.0002(9) 0.0019(8)
C6 0.0310(12) 0.0192(9) 0.0226(11) 0.0033(9) 0.0024(10) -0.0041(9)
C7 0.0241(10) 0.0191(9) 0.0139(10) -0.0007(8) 0.0028(9) -0.0051(8)
C8 0.0367(13) 0.0183(10) 0.0181(11) -0.0024(9) 0.0002(11) -0.0040(10)
C9 0.0475(14) 0.0230(11) 0.0217(11) -0.0006(10) 0.0029(11) -0.0150(11)
C10 0.0402(14) 0.0345(12) 0.0245(13) -0.0028(11) -0.0008(11) -0.0201(12)
C11 0.0297(14) 0.0407(12) 0.0284(13) -0.0009(10) -0.0009(11) -0.0108(11)
C12 0.0247(12) 0.0275(11) 0.0237(12) -0.0024(10) -0.0016(9) -0.0049(10)
C13 0.0198(9) 0.0167(8) 0.0103(9) 0.0010(7) -0.0004(10) -0.0009(10)
C14 0.0194(11) 0.0233(10) 0.0153(11) -0.0006(9) -0.0022(9) -0.0010(9)
C15 0.0218(10) 0.0236(11) 0.0214(11) -0.0025(9) 0.0008(9) 0.0034(9)
C16 0.0281(11) 0.0191(9) 0.0151(10) -0.0006(8) 0.0017(11) 0.0016(11)
C17 0.0218(11) 0.0222(10) 0.0194(11) -0.0006(9) 0.0015(9) -0.0059(9)
C18 0.0198(10) 0.0214(10) 0.0147(11) -0.0036(9) 0.0027(9) -0.0011(9)
C19 0.0353(12) 0.0190(9) 0.0298(12) -0.0032(9) 0.0066(13) 0.0010(12)

loop_
_atom_type_symbol
_atom_type_description
_atom_type_scat_dispersion_real
_atom_type_scat_dispersion_imag
_atom_type_scat_source
C C 0.0033 0.0016 'International Tables Vol C Tables 4.2.6.8 and 6.1.1.4'
H H 0.0000 0.0000 'International Tables Vol C Tables 4.2.6.8 and 6.1.1.4'
N N 0.0061 0.0033 'International Tables Vol C Tables 4.2.6.8 and 6.1.1.4'
O O 0.0106 0.0060 'International Tables Vol C Tables 4.2.6.8 and 6.1.1.4'
S S 0.1246 0.1234 'International Tables Vol C Tables 4.2.6.8 and 6.1.1.4'
Cl Cl 0.1484 0.1585 'International Tables Vol C Tables 4.2.6.8 and 6.1.1.4'

loop_
_geom_angle_atom_site_label_1
_geom_angle_atom_site_label_2
_geom_angle_atom_site_label_3
_geom_angle
O1 S1 O2 120.10(8)
O1 S1 N1 106.21(10)
O2 S1 N1 107.22(10)
O1 S1 C13 107.90(10)
O2 S1 C13 106.68(10)
N1 S1 C13 108.29(8)
C4 N1 C1 111.35(14)
C4 N1 S1 117.91(14)
C1 N1 S1 117.98(14)
N1 C1 C7 111.43(16)
N1 C1 C2 103.67(16)
C7 C1 C2 116.06(17)
N1 C1 H1 108.5
C7 C1 H1 108.5
C2 C1 H1 108.5
C3 C2 C5 109.37(16)
C3 C2 C1 103.81(16)
C5 C2 C1 114.60(17)
C3 C2 H2 109.6
C5 C2 H2 109.6
C1 C2 H2 109.6
C4 C3 C2 103.42(17)
C4 C3 H3A 111.1
C2 C3 H3A 111.1
C4 C3 H3B 111.1
C2 C3 H3B 111.1
H3A C3 H3B 109.0
N1 C4 C3 102.64(16)
N1 C4 H4A 111.2
C3 C4 H4A 111.2
N1 C4 H4B 111.2
C3 C4 H4B 111.2
H4A C4 H4B 109.2
C6 C5 C2 113.02(17)
C6 C5 Cl1 107.52(13)
C2 C5 Cl1 110.73(14)
C6 C5 H5 108.5
C2 C5 H5 108.5
Cl1 C5 H5 108.5
C5 C6 H6A 109.5
C5 C6 H6B 109.5
H6A C6 H6B 109.5
C5 C6 H6C 109.5
H6A C6 H6C 109.5
H6B C6 H6C 109.5
C12 C7 C8 110.37(18)
C12 C7 C1 111.43(16)
C8 C7 C1 114.54(18)
C12 C7 H7 106.7
C8 C7 H7 106.7
C1 C7 H7 106.7
C9 C8 C7 110.83(18)
C9 C8 H8A 109.5
C7 C8 H8A 109.5
C9 C8 H8B 109.5
C7 C8 H8B 109.5
H8A C8 H8B 108.1
C10 C9 C8 111.34(18)
C10 C9 H9A 109.4
C8 C9 H9A 109.4
C10 C9 H9B 109.4
C8 C9 H9B 109.4
H9A C9 H9B 108.0
C9 C10 C11 111.2(2)
C9 C10 H10A 109.4
C11 C10 H10A 109.4
C9 C10 H10B 109.4
C11 C10 H10B 109.4
H10A C10 H10B 108.0
C10 C11 C12 111.0(2)
C10 C11 H11A 109.4
C12 C11 H11A 109.4
C10 C11 H11B 109.4
C12 C11 H11B 109.4
H11A C11 H11B 108.0
C7 C12 C11 112.02(18)
C7 C12 H12A 109.2
C11 C12 H12A 109.2
C7 C12 H12B 109.2
C11 C12 H12B 109.2
H12A C12 H12B 107.9
C14 C13 C18 120.57(16)
C14 C13 S1 120.12(17)
C18 C13 S1 119.30(16)
C15 C14 C13 119.7(2)
C15 C14 H14 120.1
C13 C14 H14 120.1
C14 C15 C16 120.9(2)
C14 C15 H15 119.5
C16 C15 H15 119.5
C17 C16 C15 118.51(17)
C17 C16 C19 120.7(2)
C15 C16 C19 120.8(2)
C16 C17 C18 121.2(2)
C16 C17 H17 119.4
C18 C17 H17 119.4
C17 C18 C13 119.0(2)
C17 C18 H18 120.5
C13 C18 H18 120.5
C16 C19 H19A 109.5
C16 C19 H19B 109.5
H19A C19 H19B 109.5
C16 C19 H19C 109.5
H19A C19 H19C 109.5
H19B C19 H19C 109.5

loop_
_geom_bond_atom_site_label_1
_geom_bond_atom_site_label_2
_geom_bond_distance
S1 O1 1.4292(16)
S1 O2 1.4327(16)
S1 N1 1.6215(16)
S1 C13 1.7625(17)
Cl1 C5 1.807(2)
N1 C4 1.472(3)
N1 C1 1.495(3)
C1 C7 1.530(3)
C1 C2 1.537(3)
C1 H1 1.0000
C2 C3 1.534(3)
C2 C5 1.534(3)
C2 H2 1.0000
C3 C4 1.521(3)
C3 H3A 0.9900
C3 H3B 0.9900
C4 H4A 0.9900
C4 H4B 0.9900
C5 C6 1.512(3)
C5 H5 1.0000
C6 H6A 0.9800
C6 H6B 0.9800
C6 H6C 0.9800
C7 C12 1.523(3)
C7 C8 1.529(3)
C7 H7 1.0000
C8 C9 1.523(3)
C8 H8A 0.9900
C8 H8B 0.9900
C9 C10 1.517(3)
C9 H9A 0.9900
C9 H9B 0.9900
C10 C11 1.526(3)
C10 H10A 0.9900
C10 H10B 0.9900
C11 C12 1.532(3)
C11 H11A 0.9900
C11 H11B 0.9900
C12 H12A 0.9900
C12 H12B 0.9900
C13 C14 1.380(3)
C13 C18 1.387(3)
C14 C15 1.377(3)
C14 H14 0.9500
C15 C16 1.391(3)
C15 H15 0.9500
C16 C17 1.386(3)
C16 C19 1.510(3)
C17 C18 1.386(3)
C17 H17 0.9500
C18 H18 0.9500
C19 H19A 0.9800
C19 H19B 0.9800
C19 H19C 0.9800
